data_2230507
loop_
_publ_author_name
'Wu, Qihui'
'Chen, Shangwen'
'Zhang, Cailing'
'Zhi, Xia'
'Chen, Zelin'

_publ_section_title
;
 Bis(diethylenetriamine)cobalt(III) hexachloridoindate(III)
;
_journal_coeditor_code VM2092
_journal_issue 6
_journal_name_full 'Acta Crystallographica Section E'
_journal_page_first m731
_journal_paper_doi 10.1107/S1600536811016758
_journal_volume 67
_journal_year 2011
_chemical_formula_iupac '[Co (C4 H13 N3)2] [In Cl6]'
_chemical_formula_moiety '[C8 H26 Co N6] 3+, [In Cl6] 3-'
_chemical_formula_sum 'C8 H26 Cl6 Co In N6'
_chemical_formula_weight 592.80
_chemical_name_systematic
;
Bis(diethylenetriamine)cobalt(III) hexachloridoindate(III)
;
_space_group_IT_number 66
_symmetry_cell_setting orthorhombic
_symmetry_space_group_name_Hall '-C 2 2c'
_symmetry_space_group_name_H-M 'C c c m'
_atom_sites_solution_hydrogens geom
_atom_sites_solution_primary direct
_atom_sites_solution_secondary difmap
_audit_creation_method SHELXL-97
_cell_angle_alpha 90.00
_cell_angle_beta 90.00
_cell_angle_gamma 90.00
_cell_formula_units_Z 4
_cell_length_a 10.8925(5)
_cell_length_b 14.7291(7)
_cell_length_c 12.2205(6)
_cell_measurement_temperature 296(2)
_cell_measurement_theta_max 28.29
_cell_measurement_theta_min 2.33
_cell_volume 1960.62(16)
_computing_cell_refinement 'SAINT (Bruker, 2002)'
_computing_data_collection 'APEX2 (Bruker, 2002)'
_computing_data_reduction 'SAINT (Bruker, 2002)'
_computing_molecular_graphics 'SHELXTL (Sheldrick, 2008)'
_computing_publication_material 'SHELXTL (Sheldrick, 2008)'
_computing_structure_refinement 'SHELXL97 (Sheldrick, 2008)'
_computing_structure_solution 'SHELXS97 (Sheldrick, 2008)'
_diffrn_ambient_temperature 296(2)
_diffrn_detector_area_resol_mean 5.00cm
_diffrn_measured_fraction_theta_full 0.999
_diffrn_measured_fraction_theta_max 0.999
_diffrn_measurement_device_type 'Bruker SMART APEX CCD area-detector'
_diffrn_measurement_method '\f and \w'
_diffrn_radiation_monochromator graphite
_diffrn_radiation_source 'fine-focus sealed tube'
_diffrn_radiation_type MoK\a
_diffrn_radiation_wavelength 0.71073
_diffrn_reflns_av_R_equivalents 0.0209
_diffrn_reflns_av_sigmaI/netI 0.0151
_diffrn_reflns_limit_h_max 11
_diffrn_reflns_limit_h_min -14
_diffrn_reflns_limit_k_max 18
_diffrn_reflns_limit_k_min -19
_diffrn_reflns_limit_l_max 16
_diffrn_reflns_limit_l_min -12
_diffrn_reflns_number 6910
_diffrn_reflns_theta_full 28.29
_diffrn_reflns_theta_max 28.29
_diffrn_reflns_theta_min 2.33
_diffrn_standards_decay_% 0
_exptl_absorpt_coefficient_mu 2.843
_exptl_absorpt_correction_T_max 0.653
_exptl_absorpt_correction_T_min 0.572
_exptl_absorpt_correction_type multi-scan
_exptl_absorpt_process_details '(SADABS; Bruker, 2002)'
_exptl_crystal_colour yellow
_exptl_crystal_density_diffrn 2.008
_exptl_crystal_density_method 'not measured'
_exptl_crystal_description block
_exptl_crystal_F_000 1176
_exptl_crystal_size_max 0.2
_exptl_crystal_size_mid 0.18
_exptl_crystal_size_min 0.15
_refine_diff_density_max 0.338
_refine_diff_density_min -0.372
_refine_ls_extinction_method none
_refine_ls_goodness_of_fit_ref 1.059
_refine_ls_hydrogen_treatment constr
_refine_ls_matrix_type full
_refine_ls_number_parameters 57
_refine_ls_number_reflns 1282
_refine_ls_number_restraints 0
_refine_ls_restrained_S_all 1.059
_refine_ls_R_factor_all 0.0214
_refine_ls_R_factor_gt 0.0183
_refine_ls_shift/su_max 0.000
_refine_ls_shift/su_mean 0.000
_refine_ls_structure_factor_coef Fsqd
_refine_ls_weighting_details 'calc w=1/[\s^2^(Fo^2^)+(0.0179P)^2^+3.2797P] where P=(Fo^2^+2Fc^2^)/3'
_refine_ls_weighting_scheme calc
_refine_ls_wR_factor_gt 0.0442
_refine_ls_wR_factor_ref 0.0457
_reflns_number_gt 1139
_reflns_number_total 1282
_reflns_threshold_expression I>2\s(I)
_cod_data_source_file vm2092.cif
_cod_data_source_block I
_cod_database_code 2230507
_cod_database_fobs_code 2230507

loop_
_symmetry_equiv_pos_as_xyz
'x, y, z'
'-x, -y, z'
'-x, y, -z+1/2'
'x, -y, -z+1/2'
'x+1/2, y+1/2, z'
'-x+1/2, -y+1/2, z'
'-x+1/2, y+1/2, -z+1/2'
'x+1/2, -y+1/2, -z+1/2'
'-x, -y, -z'
'x, y, -z'
'x, -y, z-1/2'
'-x, y, z-1/2'
'-x+1/2, -y+1/2, -z'
'x+1/2, y+1/2, -z'
'x+1/2, -y+1/2, z-1/2'
'-x+1/2, y+1/2, z-1/2'

loop_
_atom_site_type_symbol
_atom_site_label
_atom_site_fract_x
_atom_site_fract_y
_atom_site_fract_z
_atom_site_U_iso_or_equiv
_atom_site_adp_type
_atom_site_calc_flag
_atom_site_refinement_flags
_atom_site_occupancy
_atom_site_symmetry_multiplicity
_atom_site_disorder_assembly
_atom_site_disorder_group
In In1 -0.2500 -0.2500 0.0000 0.02018(8) Uani d S 1 4 . .
Co Co1 -0.2500 0.2500 0.0000 0.01769(10) Uani d S 1 4 . .
Cl Cl1 -0.38483(5) -0.31981(4) 0.14285(4) 0.03547(12) Uani d . 1 1 . .
Cl Cl2 -0.38713(6) -0.11293(4) 0.0000 0.03569(17) Uani d S 1 2 . .
N N1 -0.35382(15) 0.19629(10) 0.11486(13) 0.0265(3) Uani d . 1 1 . .
H H1A -0.3447 0.2282 0.1772 0.080 Uiso calc . 1 1 . .
H H1B -0.4331 0.1999 0.0945 0.080 Uiso calc . 1 1 . .
N N2 -0.1606(2) 0.13392(14) 0.0000 0.0228(4) Uani d S 1 2 . .
H H2 -0.0789 0.1466 0.0000 0.080 Uiso calc S 1 2 . .
C C1 -0.18921(19) 0.08352(13) 0.10310(16) 0.0289(4) Uani d . 1 1 . .
H H1C -0.1353 0.1041 0.1612 0.080 Uiso calc . 1 1 . .
H H1D -0.1753 0.0191 0.0921 0.080 Uiso calc . 1 1 . .
C C2 -0.32142(19) 0.09943(13) 0.13544(17) 0.0295(4) Uani d . 1 1 . .
H H2A -0.3748 0.0601 0.0931 0.080 Uiso calc . 1 1 . .
H H2B -0.3326 0.0853 0.2123 0.080 Uiso calc . 1 1 . .

loop_
_atom_site_aniso_label
_atom_site_aniso_U_11
_atom_site_aniso_U_22
_atom_site_aniso_U_33
_atom_site_aniso_U_12
_atom_site_aniso_U_13
_atom_site_aniso_U_23
In1 0.01848(12) 0.02348(13) 0.01860(12) 0.00027(9) 0.000 0.000
Co1 0.0176(2) 0.0165(2) 0.0190(2) -0.00096(17) 0.000 0.000
Cl1 0.0303(2) 0.0454(3) 0.0307(2) -0.0003(2) 0.0080(2) 0.0119(2)
Cl2 0.0245(3) 0.0231(3) 0.0595(5) 0.0016(2) 0.000 0.000
N1 0.0266(8) 0.0242(7) 0.0286(8) -0.0011(6) 0.0058(6) 0.0023(6)
N2 0.0220(10) 0.0210(10) 0.0255(11) 0.0000(8) 0.000 0.000
C1 0.0342(10) 0.0247(9) 0.0277(9) 0.0031(8) -0.0027(8) 0.0049(7)
C2 0.0352(11) 0.0234(9) 0.0298(10) -0.0029(8) 0.0031(8) 0.0056(7)

loop_
_atom_type_symbol
_atom_type_description
_atom_type_scat_dispersion_real
_atom_type_scat_dispersion_imag
_atom_type_scat_source
C C 0.0033 0.0016 'International Tables Vol C Tables 4.2.6.8 and 6.1.1.4'
H H 0.0000 0.0000 'International Tables Vol C Tables 4.2.6.8 and 6.1.1.4'
N N 0.0061 0.0033 'International Tables Vol C Tables 4.2.6.8 and 6.1.1.4'
Cl Cl 0.1484 0.1585 'International Tables Vol C Tables 4.2.6.8 and 6.1.1.4'
Co Co 0.3494 0.9721 'International Tables Vol C Tables 4.2.6.8 and 6.1.1.4'
In In -0.7276 1.3100 'International Tables Vol C Tables 4.2.6.8 and 6.1.1.4'

loop_
_geom_angle_atom_site_label_1
_geom_angle_atom_site_label_2
_geom_angle_atom_site_label_3
_geom_angle_site_symmetry_1
_geom_angle_site_symmetry_3
_geom_angle
_geom_angle_publ_flag
Cl1 In1 Cl1 10 6_445 180.0 ?
Cl1 In1 Cl1 10 . 88.48(3) ?
Cl1 In1 Cl1 6_445 . 91.52(3) ?
Cl1 In1 Cl1 10 13_445 91.52(3) ?
Cl1 In1 Cl1 6_445 13_445 88.48(3) ?
Cl1 In1 Cl1 . 13_445 180.0 ?
Cl1 In1 Cl2 10 13_445 91.076(16) ?
Cl1 In1 Cl2 6_445 13_445 88.924(17) ?
Cl1 In1 Cl2 . 13_445 91.076(16) ?
Cl1 In1 Cl2 13_445 13_445 88.924(17) ?
Cl1 In1 Cl2 10 . 88.924(17) ?
Cl1 In1 Cl2 6_445 . 91.076(16) ?
Cl1 In1 Cl2 . . 88.924(17) ?
Cl1 In1 Cl2 13_445 . 91.076(16) ?
Cl2 In1 Cl2 13_445 . 180.0 ?
N2 Co1 N2 . 13_455 180.0 ?
N2 Co1 N1 . 10 86.27(6) ?
N2 Co1 N1 13_455 10 93.73(6) ?
N2 Co1 N1 . 6_455 93.73(6) ?
N2 Co1 N1 13_455 6_455 86.27(6) ?
N1 Co1 N1 10 6_455 180.00(10) ?
N2 Co1 N1 . 13_455 93.73(6) ?
N2 Co1 N1 13_455 13_455 86.27(6) ?
N1 Co1 N1 10 13_455 89.03(10) ?
N1 Co1 N1 6_455 13_455 90.97(10) ?
N2 Co1 N1 . . 86.27(6) ?
N2 Co1 N1 13_455 . 93.73(6) ?
N1 Co1 N1 10 . 90.97(10) ?
N1 Co1 N1 6_455 . 89.03(10) ?
N1 Co1 N1 13_455 . 180.00(8) ?
C2 N1 Co1 . . 111.65(12) ?
C2 N1 H1A . . 109.3 ?
Co1 N1 H1A . . 109.3 ?
C2 N1 H1B . . 109.3 ?
Co1 N1 H1B . . 109.3 ?
H1A N1 H1B . . 108.0 ?
C1 N2 C1 10 . 114.8(2) ?
C1 N2 Co1 10 . 109.18(12) ?
C1 N2 Co1 . . 109.18(12) ?
C1 N2 H2 10 . 107.8 ?
C1 N2 H2 . . 107.8 ?
Co1 N2 H2 . . 107.8 ?
N2 C1 C2 . . 109.98(16) ?
N2 C1 H1C . . 109.7 ?
C2 C1 H1C . . 109.7 ?
N2 C1 H1D . . 109.7 ?
C2 C1 H1D . . 109.7 ?
H1C C1 H1D . . 108.2 ?
N1 C2 C1 . . 109.24(15) ?
N1 C2 H2A . . 109.8 ?
C1 C2 H2A . . 109.8 ?
N1 C2 H2B . . 109.8 ?
C1 C2 H2B . . 109.8 ?
H2A C2 H2B . . 108.3 ?

loop_
_geom_bond_atom_site_label_1
_geom_bond_atom_site_label_2
_geom_bond_site_symmetry_2
_geom_bond_distance
_geom_bond_publ_flag
In1 Cl1 10 2.5024(5) ?
In1 Cl1 6_445 2.5024(5) ?
In1 Cl1 . 2.5024(5) ?
In1 Cl1 13_445 2.5024(5) ?
In1 Cl2 13_445 2.5114(7) ?
In1 Cl2 . 2.5114(7) ?
Co1 N2 . 1.967(2) ?
Co1 N2 13_455 1.967(2) ?
Co1 N1 10 1.9684(15) ?
Co1 N1 6_455 1.9684(15) ?
Co1 N1 13_455 1.9684(15) ?
Co1 N1 . 1.9684(15) ?
N1 C2 . 1.491(2) ?
N1 H1A . 0.9000 ?
N1 H1B . 0.9000 ?
N2 C1 10 1.495(2) ?
N2 C1 . 1.495(2) ?
N2 H2 . 0.9100 ?
C1 C2 . 1.512(3) ?
C1 H1C . 0.9700 ?
C1 H1D . 0.9700 ?
C2 H2A . 0.9700 ?
C2 H2B . 0.9700 ?

loop_
_geom_hbond_atom_site_label_D
_geom_hbond_atom_site_label_H
_geom_hbond_atom_site_label_A
_geom_hbond_site_symmetry_A
_geom_hbond_distance_DH
_geom_hbond_distance_HA
_geom_hbond_distance_DA
_geom_hbond_angle_DHA
N1 H1A Cl1 4 0.90 2.62 3.4915(17) 164
N1 H1B Cl2 9_455 0.90 2.61 3.3823(18) 144
N1 H1B Cl1 2_455 0.90 2.72 3.3957(17) 133
N2 H2 Cl1 5 0.91 2.79 3.5407(19) 141
N2 H2 Cl1 14 0.91 2.79 3.5407(19) 141
